data_4022451
loop_
_publ_author_name
'Franciszek S\;aczewski'
'Jaros\/law S\;aczewski'
'Maria Gdaniec'

_publ_section_title
;
 Synthesis, Molecular Structure, and Applications of
 2-Hydroxylamino-4,5-dihydroimidazolium-O-sulfonate to the
 Synthesis of Novel Heterocyclic Ring Systems
;
_journal_name_full 'Journal of Organic Chemistry'
_journal_page_first 4791
_journal_page_last 4796
_journal_paper_doi 10.1021/jo034309n
_journal_volume 68
_journal_year 2003
_chemical_formula_sum 'C24 H20 N6 S2'
_chemical_formula_weight 228.29
_chemical_melting_point 280.5(15)
_chemical_name_systematic
; 
3-phenyl-2-phenylimino-8-(n-phenylthiocarbamoyl)
-2,6,7,8-tetrahydroimidazo[1,2-a][1,3,5]triazin
-4(3H)-thione
;
_space_group_IT_number 14
_symmetry_cell_setting monoclinic
_symmetry_space_group_name_Hall '-P 2ybc'
_symmetry_space_group_name_H-M 'P 1 21/c 1'
_atom_sites_solution_hydrogens difmap
_atom_sites_solution_primary direct
_atom_sites_solution_secondary difmap
_audit_creation_method SHELXL-97
_cell_angle_alpha 90.00
_cell_angle_beta 91.663(4)
_cell_angle_gamma 90.00
_cell_formula_units_Z 4
_cell_length_a 9.9784(4)
_cell_length_b 16.5446(6)
_cell_length_c 13.1448(6)
_cell_measurement_reflns_used 4850
_cell_measurement_temperature 100(2)
_cell_volume 2169.14(16)
_computing_cell_refinement 'KM4RED, Version 1.166, 2000'
_computing_data_collection 'KM4CCD, Version 1.166, 2000'
_computing_data_reduction 'KM4RED, Version 1.166, 2000'
_computing_molecular_graphics
; 
Stereochemical Workstation, Siemens Analytical X-Ray Instruments, Inc., 1989.
;
_computing_publication_material 'SHELXL-97 (Sheldrick, 1997)'
_computing_structure_refinement 'SHELXL-97 (Sheldrick, 1997)'
_computing_structure_solution 'SHELXS-97 (Sheldrick, 1990)'
_diffrn_ambient_temperature 100(2)
_diffrn_measured_fraction_theta_full 0.994
_diffrn_measured_fraction_theta_max 0.994
_diffrn_measurement_device_type 'KumaCCD diffractometer'
_diffrn_measurement_method '\o scan'
_diffrn_radiation_monochromator graphite
_diffrn_radiation_source 'fine-focus sealed tube'
_diffrn_radiation_type MoK\a
_diffrn_radiation_wavelength 0.71073
_diffrn_reflns_av_R_equivalents 0.0224
_diffrn_reflns_av_sigmaI/netI 0.0292
_diffrn_reflns_limit_h_max 12
_diffrn_reflns_limit_h_min -12
_diffrn_reflns_limit_k_max 20
_diffrn_reflns_limit_k_min -20
_diffrn_reflns_limit_l_max 16
_diffrn_reflns_limit_l_min -12
_diffrn_reflns_number 11769
_diffrn_reflns_theta_full 26.37
_diffrn_reflns_theta_max 26.37
_diffrn_reflns_theta_min 3.53
_diffrn_standards_decay_% <1.5
_diffrn_standards_interval_count 50
_exptl_absorpt_coefficient_mu 0.271
_exptl_absorpt_correction_type none
_exptl_crystal_colour colorless
_exptl_crystal_density_diffrn 1.398
_exptl_crystal_density_method 'not measured'
_exptl_crystal_description block
_exptl_crystal_F_000 952
_exptl_crystal_size_max 0.30
_exptl_crystal_size_mid 0.30
_exptl_crystal_size_min 0.20
_refine_diff_density_max 0.211
_refine_diff_density_min -0.366
_refine_diff_density_rms 0.057
_refine_ls_extinction_method none
_refine_ls_goodness_of_fit_ref 1.095
_refine_ls_hydrogen_treatment refall
_refine_ls_matrix_type full
_refine_ls_number_parameters 369
_refine_ls_number_reflns 4417
_refine_ls_number_restraints 0
_refine_ls_restrained_S_all 1.095
_refine_ls_R_factor_all 0.0494
_refine_ls_R_factor_gt 0.0392
_refine_ls_shift/su_max 0.001
_refine_ls_shift/su_mean 0.000
_refine_ls_structure_factor_coef Fsqd
_refine_ls_weighting_details 'calc w=1/[\s^2^(Fo^2^)+(0.0536P)^2^+0.5826P] where P=(Fo^2^+2Fc^2^)/3'
_refine_ls_weighting_scheme calc
_refine_ls_wR_factor_gt 0.0947
_refine_ls_wR_factor_ref 0.1012
_reflns_number_gt 3875
_reflns_number_total 4417
_reflns_threshold_expression >2sigma(I)
_cod_duplicate_entry 4022446
_cod_data_source_file jo034309nsi20030408_013443_5.cif
_cod_data_source_block cmpd-17
_cod_depositor_comments
;
The following automatic conversions were performed:

'_chemical_melting_point' value '279-282' was changed to '280.5(15)'
- the average value was taken and precision was estimated.

Automatic conversion script
Id: cif_fix_values 1646 2011-03-28 12:23:43Z adriana 
;
_cod_original_sg_symbol_H-M 'P 21/c'
_cod_database_code 4022451

loop_
_symmetry_equiv_pos_as_xyz
'x, y, z'
'-x, y+1/2, -z+1/2'
'-x, -y, -z'
'x, -y-1/2, z-1/2'

loop_
_atom_site_label
_atom_site_type_symbol
_atom_site_fract_x
_atom_site_fract_y
_atom_site_fract_z
_atom_site_U_iso_or_equiv
_atom_site_adp_type
_atom_site_occupancy
_atom_site_symmetry_multiplicity
_atom_site_calc_flag
S1 S 0.70113(4) 0.23401(3) 0.29039(3) 0.01948(13) Uani 1 1 d
S2 S 1.17043(5) 0.57428(3) 0.35192(4) 0.02614(14) Uani 1 1 d
N1 N 1.04537(14) 0.32606(8) 0.48571(10) 0.0151(3) Uani 1 1 d
C2 C 0.98582(16) 0.25353(10) 0.51082(12) 0.0150(3) Uani 1 1 d
N3 N 0.87517(14) 0.22594(8) 0.44964(10) 0.0158(3) Uani 1 1 d
C4 C 0.82478(16) 0.26701(10) 0.36567(12) 0.0154(3) Uani 1 1 d
C5 C 0.85696(18) 0.39339(11) 0.26291(13) 0.0184(4) Uani 1 1 d
H5A H 0.768(2) 0.4124(11) 0.2698(14) 0.015(5) Uiso 1 1 d
H5B H 0.8676(19) 0.3643(12) 0.2014(16) 0.022(5) Uiso 1 1 d
C6 C 0.96151(19) 0.46031(12) 0.27746(14) 0.0212(4) Uani 1 1 d
H6A H 1.021(2) 0.4627(13) 0.2196(17) 0.030(6) Uiso 1 1 d
H6B H 0.924(2) 0.5122(13) 0.2843(15) 0.023(5) Uiso 1 1 d
N7 N 1.03812(14) 0.43716(9) 0.37126(11) 0.0170(3) Uani 1 1 d
C8 C 0.99449(16) 0.36465(10) 0.40778(12) 0.0148(3) Uani 1 1 d
N9 N 0.88860(14) 0.33865(9) 0.34810(10) 0.0159(3) Uani 1 1 d
C10 C 1.14057(17) 0.48805(10) 0.41139(13) 0.0178(4) Uani 1 1 d
N11 N 1.20322(15) 0.45801(9) 0.49545(11) 0.0178(3) Uani 1 1 d
H11A H 1.171(2) 0.4105(14) 0.5153(16) 0.028(6) Uiso 1 1 d
C12 C 1.31115(17) 0.48874(10) 0.55665(13) 0.0175(4) Uani 1 1 d
C13 C 1.35578(18) 0.43695(11) 0.63483(13) 0.0196(4) Uani 1 1 d
H13A H 1.3153(19) 0.3873(12) 0.6418(14) 0.019(5) Uiso 1 1 d
C14 C 1.46127(19) 0.45904(12) 0.69985(14) 0.0232(4) Uani 1 1 d
H14A H 1.490(2) 0.4213(13) 0.7515(16) 0.031(6) Uiso 1 1 d
C15 C 1.52349(19) 0.53375(12) 0.68827(14) 0.0238(4) Uani 1 1 d
H15A H 1.601(2) 0.5491(13) 0.7333(16) 0.030(6) Uiso 1 1 d
C16 C 1.47870(19) 0.58488(11) 0.61160(14) 0.0230(4) Uani 1 1 d
H16A H 1.521(2) 0.6347(12) 0.6034(15) 0.022(5) Uiso 1 1 d
C17 C 1.37240(19) 0.56397(11) 0.54512(14) 0.0207(4) Uani 1 1 d
H17A H 1.3445(19) 0.5985(12) 0.4898(15) 0.023(5) Uiso 1 1 d
N18 N 1.02497(14) 0.20805(9) 0.58479(11) 0.0185(3) Uani 1 1 d
C19 C 1.12913(17) 0.23468(10) 0.65277(13) 0.0167(4) Uani 1 1 d
C20 C 1.25943(18) 0.20555(11) 0.64398(15) 0.0217(4) Uani 1 1 d
H20A H 1.280(2) 0.1717(14) 0.5840(18) 0.038(6) Uiso 1 1 d
C21 C 1.35771(19) 0.22513(11) 0.71779(15) 0.0239(4) Uani 1 1 d
H21A H 1.450(2) 0.2046(14) 0.7090(17) 0.040(6) Uiso 1 1 d
C22 C 1.32703(19) 0.27243(11) 0.80065(14) 0.0229(4) Uani 1 1 d
H22A H 1.3976(19) 0.2849(11) 0.8513(14) 0.018(5) Uiso 1 1 d
C23 C 1.19766(19) 0.30239(12) 0.80859(14) 0.0225(4) Uani 1 1 d
H23A H 1.174(2) 0.3378(13) 0.8665(17) 0.036(6) Uiso 1 1 d
C24 C 1.09922(18) 0.28398(11) 0.73507(14) 0.0202(4) Uani 1 1 d
H24A H 1.010(2) 0.3048(13) 0.7378(15) 0.028(5) Uiso 1 1 d
C25 C 0.81124(17) 0.15066(11) 0.47749(13) 0.0169(4) Uani 1 1 d
C26 C 0.86707(19) 0.07835(11) 0.44834(14) 0.0223(4) Uani 1 1 d
H26A H 0.949(2) 0.0781(13) 0.4098(16) 0.030(6) Uiso 1 1 d
C27 C 0.63388(19) 0.08100(12) 0.55928(14) 0.0253(4) Uani 1 1 d
H27A H 0.550(2) 0.0819(13) 0.5967(17) 0.033(6) Uiso 1 1 d
C28 C 0.6898(2) 0.00765(13) 0.53114(15) 0.0279(4) Uani 1 1 d
H28A H 0.647(2) -0.0400(14) 0.5476(16) 0.033(6) Uiso 1 1 d
C29 C 0.8062(2) 0.00623(12) 0.47585(16) 0.0280(4) Uani 1 1 d
H29A H 0.848(2) -0.0427(15) 0.4566(17) 0.038(6) Uiso 1 1 d
C30 C 0.69471(18) 0.15319(12) 0.53279(13) 0.0197(4) Uani 1 1 d
H30A H 0.661(2) 0.2036(12) 0.5497(15) 0.020(5) Uiso 1 1 d

loop_
_atom_site_aniso_label
_atom_site_aniso_U_11
_atom_site_aniso_U_22
_atom_site_aniso_U_33
_atom_site_aniso_U_23
_atom_site_aniso_U_13
_atom_site_aniso_U_12
S1 0.0158(2) 0.0238(2) 0.0185(2) -0.00245(17) -0.00513(16) 0.00062(17)
S2 0.0239(3) 0.0211(2) 0.0333(3) 0.00953(19) -0.0004(2) -0.00093(18)
N1 0.0150(7) 0.0161(7) 0.0142(7) 0.0011(5) 0.0001(5) -0.0003(6)
C2 0.0117(8) 0.0174(8) 0.0159(8) -0.0017(7) 0.0013(6) -0.0009(6)
N3 0.0137(7) 0.0177(7) 0.0157(7) 0.0007(6) -0.0026(5) -0.0016(6)
C4 0.0141(8) 0.0172(8) 0.0148(8) -0.0011(7) 0.0005(6) 0.0039(7)
C5 0.0190(9) 0.0219(9) 0.0142(8) 0.0024(7) -0.0004(7) 0.0042(7)
C6 0.0207(9) 0.0233(10) 0.0195(9) 0.0074(8) -0.0018(7) 0.0028(8)
N7 0.0167(7) 0.0178(7) 0.0164(7) 0.0031(6) -0.0008(6) 0.0003(6)
C8 0.0140(8) 0.0163(8) 0.0143(8) -0.0019(6) 0.0032(6) 0.0023(6)
N9 0.0151(7) 0.0175(7) 0.0148(7) 0.0015(6) -0.0020(5) 0.0015(6)
C10 0.0170(8) 0.0164(8) 0.0202(9) -0.0002(7) 0.0046(7) 0.0015(7)
N11 0.0199(7) 0.0144(7) 0.0190(7) 0.0025(6) -0.0003(6) -0.0040(6)
C12 0.0161(8) 0.0187(9) 0.0179(8) -0.0034(7) 0.0052(7) -0.0004(7)
C13 0.0192(9) 0.0188(9) 0.0209(9) -0.0018(7) 0.0020(7) -0.0030(7)
C14 0.0216(9) 0.0265(10) 0.0215(9) -0.0018(8) 0.0012(7) 0.0005(8)
C15 0.0187(9) 0.0282(10) 0.0246(9) -0.0110(8) 0.0023(7) -0.0006(8)
C16 0.0219(9) 0.0206(9) 0.0270(10) -0.0082(8) 0.0084(8) -0.0055(8)
C17 0.0230(9) 0.0174(9) 0.0220(9) -0.0028(7) 0.0063(7) -0.0018(7)
N18 0.0156(7) 0.0199(8) 0.0198(7) 0.0034(6) -0.0046(6) -0.0037(6)
C19 0.0164(8) 0.0162(8) 0.0172(8) 0.0069(7) -0.0039(6) -0.0043(7)
C20 0.0202(9) 0.0183(9) 0.0263(10) -0.0004(8) -0.0033(7) -0.0005(7)
C21 0.0178(9) 0.0195(9) 0.0340(11) 0.0011(8) -0.0076(8) 0.0012(7)
C22 0.0222(9) 0.0224(9) 0.0235(9) 0.0060(8) -0.0104(8) -0.0053(8)
C23 0.0241(9) 0.0250(10) 0.0183(9) 0.0017(8) 0.0006(7) -0.0056(8)
C24 0.0162(9) 0.0223(9) 0.0222(9) 0.0046(7) 0.0008(7) -0.0018(7)
C25 0.0153(8) 0.0196(9) 0.0156(8) 0.0009(7) -0.0040(6) -0.0031(7)
C26 0.0196(9) 0.0219(9) 0.0255(10) -0.0009(7) 0.0007(8) -0.0023(7)
C27 0.0211(10) 0.0373(11) 0.0174(9) 0.0028(8) -0.0006(7) -0.0082(8)
C28 0.0280(10) 0.0262(10) 0.0291(11) 0.0067(8) -0.0064(8) -0.0137(9)
C29 0.0281(10) 0.0200(10) 0.0358(11) -0.0019(8) -0.0018(9) -0.0027(8)
C30 0.0174(8) 0.0252(10) 0.0166(9) -0.0012(7) -0.0022(7) -0.0017(8)

loop_
_atom_type_symbol
_atom_type_description
_atom_type_scat_dispersion_real
_atom_type_scat_dispersion_imag
_atom_type_scat_source
C C 0.0033 0.0016 'International Tables Vol C Tables 4.2.6.8 and 6.1.1.4'
H H 0.0000 0.0000 'International Tables Vol C Tables 4.2.6.8 and 6.1.1.4'
N N 0.0061 0.0033 'International Tables Vol C Tables 4.2.6.8 and 6.1.1.4'
S S 0.1246 0.1234 'International Tables Vol C Tables 4.2.6.8 and 6.1.1.4'

loop_
_geom_angle_atom_site_label_1
_geom_angle_atom_site_label_2
_geom_angle_atom_site_label_3
_geom_angle
C8 N1 C2 117.01(14)
N18 C2 N1 124.53(15)
N18 C2 N3 117.07(15)
N1 C2 N3 118.39(14)
C4 N3 C2 123.61(14)
C4 N3 C25 118.18(13)
C2 N3 C25 118.21(13)
N9 C4 N3 113.67(14)
N9 C4 S1 121.90(12)
N3 C4 S1 124.42(13)
N9 C5 C6 102.74(14)
N9 C5 H5A 108.2(11)
C6 C5 H5A 112.6(11)
N9 C5 H5B 108.0(12)
C6 C5 H5B 112.4(12)
H5A C5 H5B 112.2(16)
N7 C6 C5 104.50(14)
N7 C6 H6A 110.5(12)
C5 C6 H6A 110.9(12)
N7 C6 H6B 110.7(12)
C5 C6 H6B 113.5(12)
H6A C6 H6B 106.8(17)
C8 N7 C10 128.69(14)
C8 N7 C6 110.91(14)
C10 N7 C6 120.41(14)
N1 C8 N9 125.19(15)
N1 C8 N7 125.96(15)
N9 C8 N7 108.85(14)
C8 N9 C4 122.11(14)
C8 N9 C5 112.91(14)
C4 N9 C5 124.93(14)
N11 C10 N7 113.51(15)
N11 C10 S2 128.18(14)
N7 C10 S2 118.31(13)
C10 N11 C12 131.17(15)
C10 N11 H11A 113.9(14)
C12 N11 H11A 114.9(14)
C17 C12 C13 119.60(16)
C17 C12 N11 125.79(16)
C13 C12 N11 114.61(15)
C14 C13 C12 120.72(17)
C14 C13 H13A 120.1(12)
C12 C13 H13A 119.2(12)
C13 C14 C15 119.96(18)
C13 C14 H14A 118.1(13)
C15 C14 H14A 121.9(13)
C16 C15 C14 119.18(18)
C16 C15 H15A 120.5(12)
C14 C15 H15A 120.2(12)
C15 C16 C17 121.90(17)
C15 C16 H16A 119.0(12)
C17 C16 H16A 119.1(12)
C12 C17 C16 118.63(18)
C12 C17 H17A 119.6(12)
C16 C17 H17A 121.6(12)
C2 N18 C19 119.76(14)
C24 C19 C20 119.18(16)
C24 C19 N18 120.02(16)
C20 C19 N18 120.50(16)
C19 C20 C21 119.97(18)
C19 C20 H20A 118.5(13)
C21 C20 H20A 121.5(13)
C22 C21 C20 120.74(18)
C22 C21 H21A 120.9(14)
C20 C21 H21A 118.4(13)
C21 C22 C23 119.24(17)
C21 C22 H22A 119.0(11)
C23 C22 H22A 121.8(11)
C22 C23 C24 120.55(18)
C22 C23 H23A 120.8(13)
C24 C23 H23A 118.6(13)
C23 C24 C19 120.29(17)
C23 C24 H24A 122.2(13)
C19 C24 H24A 117.5(13)
C26 C25 C30 121.50(17)
C26 C25 N3 119.38(15)
C30 C25 N3 119.13(16)
C25 C26 C29 119.27(18)
C25 C26 H26A 120.0(12)
C29 C26 H26A 120.7(12)
C30 C27 C28 120.16(18)
C30 C27 H27A 119.8(13)
C28 C27 H27A 120.0(13)
C29 C28 C27 120.15(18)
C29 C28 H28A 120.5(14)
C27 C28 H28A 119.3(14)
C28 C29 C26 119.99(19)
C28 C29 H29A 122.4(14)
C26 C29 H29A 117.6(14)
C27 C30 C25 118.93(18)
C27 C30 H30A 123.1(12)
C25 C30 H30A 118.0(12)

loop_
_geom_bond_atom_site_label_1
_geom_bond_atom_site_label_2
_geom_bond_distance
S1 C4 1.6519(17)
S2 C10 1.6579(17)
N1 C8 1.298(2)
N1 C2 1.383(2)
C2 N18 1.282(2)
C2 N3 1.422(2)
N3 C4 1.379(2)
N3 C25 1.451(2)
C4 N9 1.368(2)
C5 N9 1.468(2)
C5 C6 1.529(3)
C5 H5A 0.949(19)
C5 H5B 0.95(2)
C6 N7 1.482(2)
C6 H6A 0.98(2)
C6 H6B 0.94(2)
N7 C8 1.368(2)
N7 C10 1.415(2)
C8 N9 1.367(2)
C10 N11 1.349(2)
N11 C12 1.420(2)
N11 H11A 0.89(2)
C12 C17 1.397(2)
C12 C13 1.401(2)
C13 C14 1.386(3)
C13 H13A 0.92(2)
C14 C15 1.394(3)
C14 H14A 0.96(2)
C15 C16 1.380(3)
C15 H15A 0.99(2)
C16 C17 1.398(3)
C16 H16A 0.94(2)
C17 H17A 0.96(2)
N18 C19 1.421(2)
C19 C24 1.394(3)
C19 C20 1.395(2)
C20 C21 1.397(3)
C20 H20A 0.99(2)
C21 C22 1.383(3)
C21 H21A 0.99(2)
C22 C23 1.390(3)
C22 H22A 0.98(2)
C23 C24 1.392(3)
C23 H23A 1.00(2)
C24 H24A 0.95(2)
C25 C26 1.379(3)
C25 C30 1.390(2)
C26 C29 1.391(3)
C26 H26A 0.98(2)
C27 C30 1.389(3)
C27 C28 1.390(3)
C27 H27A 0.99(2)
C28 C29 1.388(3)
C28 H28A 0.93(2)
C29 H29A 0.95(2)
C30 H30A 0.93(2)

loop_
_geom_hbond_atom_site_label_D
_geom_hbond_atom_site_label_H
_geom_hbond_atom_site_label_A
_geom_hbond_distance_DH
_geom_hbond_distance_HA
_geom_hbond_distance_DA
_geom_hbond_angle_DHA
N11 H11A N1 0.89(2) 1.91(2) 2.693(2) 145.5(19)

loop_
_geom_torsion_atom_site_label_1
_geom_torsion_atom_site_label_2
_geom_torsion_atom_site_label_3
_geom_torsion_atom_site_label_4
_geom_torsion
C8 N1 C2 N18 179.30(16)
C8 N1 C2 N3 0.7(2)
N18 C2 N3 C4 -177.84(15)
N1 C2 N3 C4 0.9(2)
N18 C2 N3 C25 2.6(2)
N1 C2 N3 C25 -178.75(14)
C2 N3 C4 N9 -2.0(2)
C25 N3 C4 N9 177.64(14)
C2 N3 C4 S1 176.96(12)
C25 N3 C4 S1 -3.4(2)
N9 C5 C6 N7 -1.67(18)
C5 C6 N7 C8 2.93(19)
C5 C6 N7 C10 -176.86(15)
C2 N1 C8 N9 -1.1(2)
C2 N1 C8 N7 179.57(15)
C10 N7 C8 N1 -3.8(3)
C6 N7 C8 N1 176.41(16)
C10 N7 C8 N9 176.74(15)
C6 N7 C8 N9 -3.03(19)
N1 C8 N9 C4 -0.2(3)
N7 C8 N9 C4 179.28(14)
N1 C8 N9 C5 -177.57(15)
N7 C8 N9 C5 1.89(19)
N3 C4 N9 C8 1.6(2)
S1 C4 N9 C8 -177.31(12)
N3 C4 N9 C5 178.71(14)
S1 C4 N9 C5 -0.2(2)
C6 C5 N9 C8 -0.02(19)
C6 C5 N9 C4 -177.33(15)
C8 N7 C10 N11 1.7(2)
C6 N7 C10 N11 -178.52(15)
C8 N7 C10 S2 -178.79(13)
C6 N7 C10 S2 1.0(2)
N7 C10 N11 C12 178.61(16)
S2 C10 N11 C12 -0.8(3)
C10 N11 C12 C17 4.8(3)
C10 N11 C12 C13 -175.62(17)
C17 C12 C13 C14 -1.0(3)
N11 C12 C13 C14 179.47(16)
C12 C13 C14 C15 0.5(3)
C13 C14 C15 C16 0.0(3)
C14 C15 C16 C17 0.1(3)
C13 C12 C17 C16 1.0(3)
N11 C12 C17 C16 -179.50(16)
C15 C16 C17 C12 -0.6(3)
N1 C2 N18 C19 5.6(3)
N3 C2 N18 C19 -175.82(14)
C2 N18 C19 C24 84.6(2)
C2 N18 C19 C20 -101.8(2)
C24 C19 C20 C21 0.7(3)
N18 C19 C20 C21 -172.94(16)
C19 C20 C21 C22 0.8(3)
C20 C21 C22 C23 -1.7(3)
C21 C22 C23 C24 1.1(3)
C22 C23 C24 C19 0.4(3)
C20 C19 C24 C23 -1.4(3)
N18 C19 C24 C23 172.34(16)
C4 N3 C25 C26 98.57(19)
C2 N3 C25 C26 -81.8(2)
C4 N3 C25 C30 -81.25(19)
C2 N3 C25 C30 98.37(18)
C30 C25 C26 C29 -0.7(3)
N3 C25 C26 C29 179.47(16)
C30 C27 C28 C29 -0.4(3)
C27 C28 C29 C26 -0.1(3)
C25 C26 C29 C28 0.7(3)
C28 C27 C30 C25 0.4(3)
C26 C25 C30 C27 0.2(3)
N3 C25 C30 C27 -179.99(15)

loop_
_cod_related_entry_id
_cod_related_entry_database
_cod_related_entry_code
1 ChemSpider 9092720
